data_1514441
loop_
_publ_author_name
'Baillie, Sharon E.'
'Blair, Victoria L.'
'Bradley, Tyne D.'
'Clegg, William'
'Cowan, Jemma'
'Harrington, Ross W.'
'Hern\'an-G\'omez, Alberto'
'Kennedy, Alan R.'
'Livingstone, Zoe'
'Hevia, Eva'

_publ_section_title
;
 Isomeric and chemical consequences of the direct magnesiation of
 1,3-benzoazoles using \b-diketiminate-stabilized magnesium bases
;
_journal_issue 4
_journal_name_full 'Chemical Science'
_journal_page_first 1895
_journal_paper_doi 10.1039/c3sc22326d
_journal_volume 4
_journal_year 2013
_chemical_formula_sum 'C80 H110 Mg2 N8'
_chemical_formula_weight 1232.38
_chemical_name_systematic
;
?
;
_space_group_IT_number 14
_symmetry_cell_setting monoclinic
_symmetry_space_group_name_Hall '-P 2yn'
_symmetry_space_group_name_H-M 'P 1 21/n 1'
_atom_sites_solution_hydrogens geom
_atom_sites_solution_primary direct
_atom_sites_solution_secondary difmap
_audit_creation_method SHELXL-97
_cell_angle_alpha 90.00
_cell_angle_beta 90.01(2)
_cell_angle_gamma 90.00
_cell_formula_units_Z 2
_cell_length_a 12.703(3)
_cell_length_b 21.654(5)
_cell_length_c 13.282(3)
_cell_measurement_reflns_used 787
_cell_measurement_temperature 123(2)
_cell_measurement_theta_max 29.1840
_cell_measurement_theta_min 3.0612
_cell_volume 3653.5(15)
_computing_structure_refinement 'SHELXL-97 (Sheldrick, 2008)'
_diffrn_ambient_temperature 123(2)
_diffrn_measured_fraction_theta_full 0.841
_diffrn_measured_fraction_theta_max 0.841
_diffrn_measurement_device_type 'Oxford Diffraction Xcalibur E'
_diffrn_measurement_method 'omega scans'
_diffrn_radiation_monochromator graphite
_diffrn_radiation_source 'fine-focus sealed tube'
_diffrn_radiation_type MoK\a
_diffrn_radiation_wavelength 0.71073
_diffrn_reflns_av_R_equivalents 0.1131
_diffrn_reflns_av_sigmaI/netI 0.2776
_diffrn_reflns_limit_h_max 15
_diffrn_reflns_limit_h_min -15
_diffrn_reflns_limit_k_max 25
_diffrn_reflns_limit_k_min -20
_diffrn_reflns_limit_l_max 15
_diffrn_reflns_limit_l_min -15
_diffrn_reflns_number 9900
_diffrn_reflns_theta_full 24.99
_diffrn_reflns_theta_max 24.99
_diffrn_reflns_theta_min 3.07
_exptl_absorpt_coefficient_mu 0.081
_exptl_absorpt_correction_T_max 1.00000
_exptl_absorpt_correction_T_min 0.70154
_exptl_absorpt_correction_type multi-scan
_exptl_absorpt_process_details
;
CrysAlisPro, Oxford Diffraction Ltd.,
Version 1.171.34.40 (release 27-08-2010 CrysAlis171 .NET)
(compiled Aug 27 2010,11:50:40)
Empirical absorption correction using spherical harmonics,
implemented in SCALE3 ABSPACK scaling algorithm.
;
_exptl_crystal_colour colourless
_exptl_crystal_density_diffrn 1.120
_exptl_crystal_density_method 'not measured'
_exptl_crystal_description plate
_exptl_crystal_F_000 1340
_exptl_crystal_size_max 0.18
_exptl_crystal_size_mid 0.02
_exptl_crystal_size_min 0.02
_refine_diff_density_max 0.290
_refine_diff_density_min -0.283
_refine_diff_density_rms 0.063
_refine_ls_extinction_method none
_refine_ls_goodness_of_fit_ref 1.026
_refine_ls_hydrogen_treatment constr
_refine_ls_matrix_type full
_refine_ls_number_parameters 429
_refine_ls_number_reflns 5404
_refine_ls_number_restraints 36
_refine_ls_restrained_S_all 1.023
_refine_ls_R_factor_all 0.2566
_refine_ls_R_factor_gt 0.0995
_refine_ls_shift/su_max 0.000
_refine_ls_shift/su_mean 0.000
_refine_ls_structure_factor_coef Fsqd
_refine_ls_weighting_details 'calc w=1/[\s^2^(Fo^2^)+(0.0368P)^2^+0.0000P] where P=(Fo^2^+2Fc^2^)/3'
_refine_ls_weighting_scheme calc
_refine_ls_wR_factor_gt 0.1516
_refine_ls_wR_factor_ref 0.2343
_reflns_number_gt 1931
_reflns_number_total 5404
_reflns_threshold_expression I>2\s(I)
_cod_data_source_file c3sc22326d.txt
_cod_data_source_block sebtyne3
_cod_original_sg_symbol_H-M P21/n
_cod_database_code 1514441

loop_
_symmetry_equiv_pos_as_xyz
'x, y, z'
'-x+1/2, y+1/2, -z+1/2'
'-x, -y, -z'
'x-1/2, -y-1/2, z-1/2'

loop_
_atom_site_label
_atom_site_type_symbol
_atom_site_fract_x
_atom_site_fract_y
_atom_site_fract_z
_atom_site_U_iso_or_equiv
_atom_site_adp_type
_atom_site_occupancy
_atom_site_symmetry_multiplicity
_atom_site_calc_flag
_atom_site_refinement_flags
_atom_site_disorder_assembly
_atom_site_disorder_group
Mg1 Mg 0.04254(16) 0.08344(12) 0.55144(15) 0.0279(6) Uani 1 1 d . . .
C3 C -0.1736(6) 0.0822(4) 0.3030(5) 0.036(2) Uani 1 1 d . . .
N3 N 0.1562(4) 0.1434(3) 0.4905(4) 0.0243(14) Uani 1 1 d . . .
N1 N -0.0675(4) 0.0647(3) 0.4365(4) 0.0287(15) Uani 1 1 d . . .
C4 C -0.1201(5) 0.1103(4) 0.3825(5) 0.0273(18) Uani 1 1 d . . .
C16 C 0.2284(5) 0.1163(4) 0.3235(5) 0.034(2) Uani 1 1 d . . .
N4 N -0.0030(4) 0.1491(3) 0.6587(4) 0.0261(15) Uani 1 1 d . . .
C22 C 0.1239(6) 0.1280(4) 0.2734(5) 0.041(2) Uani 1 1 d . . .
H009 H 0.0705 0.1326 0.3282 0.049 Uiso 1 1 calc R . .
C8 C -0.2338(6) 0.1132(4) 0.2316(5) 0.044(2) Uani 1 1 d . . .
H010 H -0.2700 0.0924 0.1790 0.052 Uiso 1 1 calc R . .
C11 C 0.0734(5) 0.2338(3) 0.5641(4) 0.0281(18) Uani 1 1 d . . .
H011 H 0.0682 0.2771 0.5546 0.034 Uiso 1 1 calc R . .
C15 C 0.2428(5) 0.1226(4) 0.4290(5) 0.034(2) Uani 1 1 d . . .
C5 C -0.1248(5) 0.1742(4) 0.3936(5) 0.036(2) Uani 1 1 d . . .
H013 H -0.0891 0.1943 0.4472 0.043 Uiso 1 1 calc R . .
C10 C 0.1480(5) 0.2046(4) 0.5029(5) 0.033(2) Uani 1 1 d . . .
C19 C 0.4236(5) 0.0924(4) 0.4133(5) 0.041(2) Uani 1 1 d . . .
H015 H 0.4898 0.0834 0.4432 0.049 Uiso 1 1 calc R . .
C20 C 0.3385(5) 0.1075(4) 0.4731(5) 0.036(2) Uani 1 1 d . . .
C28 C -0.1612(5) 0.1040(4) 0.7362(5) 0.034(2) Uani 1 1 d . . .
C25 C 0.3498(5) 0.1077(4) 0.5869(5) 0.043(2) Uani 1 1 d . . .
H018 H 0.2776 0.1041 0.6165 0.051 Uiso 1 1 calc R . .
C13 C 0.2210(5) 0.2499(4) 0.4500(5) 0.037(2) Uani 1 1 d . . .
H01A H 0.2742 0.2270 0.4118 0.055 Uiso 1 1 calc R . .
H01B H 0.2557 0.2761 0.5001 0.055 Uiso 1 1 calc R . .
H01C H 0.1799 0.2758 0.4039 0.055 Uiso 1 1 calc R . .
C27 C -0.0621(6) 0.1315(4) 0.7477(5) 0.037(2) Uani 1 1 d . . .
C31 C -0.0711(7) 0.1144(4) 0.9263(6) 0.060(3) Uani 1 1 d . . .
H022 H -0.0414 0.1182 0.9917 0.072 Uiso 1 1 calc R . .
C12 C 0.0050(5) 0.2097(4) 0.6371(5) 0.0328(19) Uani 1 1 d . . .
C32 C -0.0173(6) 0.1386(4) 0.8447(5) 0.043(2) Uani 1 1 d . . .
C17 C 0.3147(5) 0.1010(4) 0.2656(5) 0.040(2) Uani 1 1 d . . .
H025 H 0.3070 0.0978 0.1946 0.048 Uiso 1 1 calc R . .
C7 C -0.2369(6) 0.1780(4) 0.2435(5) 0.049(2) Uani 1 1 d . . .
H027 H -0.2758 0.2021 0.1967 0.059 Uiso 1 1 calc R . .
C34 C -0.2167(5) 0.1052(4) 0.6354(5) 0.037(2) Uani 1 1 d . . .
H028 H -0.1636 0.1178 0.5838 0.045 Uiso 1 1 calc R . .
C29 C -0.2125(6) 0.0806(4) 0.8207(5) 0.048(2) Uani 1 1 d . . .
H029 H -0.2793 0.0614 0.8140 0.057 Uiso 1 1 calc R . .
C24 C 0.4151(6) 0.0534(4) 0.6257(5) 0.049(2) Uani 1 1 d . . .
H03A H 0.4847 0.0541 0.5939 0.074 Uiso 1 1 calc R . .
H03B H 0.3795 0.0146 0.6091 0.074 Uiso 1 1 calc R . .
H03C H 0.4230 0.0568 0.6989 0.074 Uiso 1 1 calc R . .
C33 C -0.2596(6) 0.0418(4) 0.6038(5) 0.060(3) Uani 1 1 d . . .
H03D H -0.3151 0.0291 0.6506 0.090 Uiso 1 1 calc R . .
H03E H -0.2025 0.0114 0.6049 0.090 Uiso 1 1 calc R . .
H03F H -0.2887 0.0446 0.5355 0.090 Uiso 1 1 calc R . .
C30 C -0.1652(7) 0.0855(4) 0.9152(5) 0.052(3) Uani 1 1 d . . .
H032 H -0.1992 0.0683 0.9725 0.062 Uiso 1 1 calc R . .
C38 C 0.0524(6) 0.2385(4) 0.9221(5) 0.066(3) Uani 1 1 d . . .
H03G H 0.0344 0.2283 0.9919 0.100 Uiso 1 1 calc R . .
H03H H -0.0083 0.2579 0.8894 0.100 Uiso 1 1 calc R . .
H03I H 0.1122 0.2670 0.9213 0.100 Uiso 1 1 calc R . .
C36 C 0.1648(6) 0.1437(5) 0.9283(5) 0.072(3) Uani 1 1 d . . .
H03J H 0.2183 0.1727 0.9524 0.108 Uiso 1 1 calc R . .
H03K H 0.1983 0.1120 0.8865 0.108 Uiso 1 1 calc R . .
H03L H 0.1303 0.1241 0.9860 0.108 Uiso 1 1 calc R . .
C6 C -0.1831(6) 0.2079(4) 0.3240(5) 0.050(2) Uani 1 1 d . . .
H035 H -0.1872 0.2515 0.3303 0.060 Uiso 1 1 calc R . .
C18 C 0.4123(6) 0.0903(4) 0.3086(5) 0.044(2) Uani 1 1 d . . .
H036 H 0.4713 0.0815 0.2671 0.053 Uiso 1 1 calc R . .
C37 C 0.0820(6) 0.1789(4) 0.8651(5) 0.044(2) Uani 1 1 d . . .
H037 H 0.1143 0.1905 0.7991 0.053 Uiso 1 1 calc R . .
C21 C 0.0898(6) 0.0735(4) 0.2093(5) 0.048(2) Uani 1 1 d . . .
H03M H 0.1384 0.0688 0.1524 0.071 Uiso 1 1 calc R . .
H03N H 0.0184 0.0807 0.1839 0.071 Uiso 1 1 calc R . .
H03O H 0.0907 0.0358 0.2501 0.071 Uiso 1 1 calc R . .
C14 C -0.0632(5) 0.2572(4) 0.6886(5) 0.049(2) Uani 1 1 d . . .
H03P H -0.0999 0.2380 0.7454 0.073 Uiso 1 1 calc R . .
H03Q H -0.1149 0.2734 0.6406 0.073 Uiso 1 1 calc R . .
H03R H -0.0190 0.2911 0.7132 0.073 Uiso 1 1 calc R . .
C23 C 0.1215(6) 0.1880(4) 0.2109(5) 0.055(2) Uani 1 1 d . . .
H04A H 0.1734 0.1853 0.1565 0.082 Uiso 1 1 calc R . .
H04B H 0.1383 0.2232 0.2544 0.082 Uiso 1 1 calc R . .
H04C H 0.0511 0.1936 0.1821 0.082 Uiso 1 1 calc R . .
C35 C -0.3045(6) 0.1533(4) 0.6339(6) 0.067(3) Uani 1 1 d . . .
H04D H -0.3585 0.1421 0.6833 0.101 Uiso 1 1 calc R . .
H04E H -0.3361 0.1548 0.5666 0.101 Uiso 1 1 calc R . .
H04F H -0.2754 0.1939 0.6508 0.101 Uiso 1 1 calc R . .
C26 C 0.3981(6) 0.1700(4) 0.6239(5) 0.063(3) Uani 1 1 d . . .
H04G H 0.4135 0.1672 0.6961 0.094 Uiso 1 1 calc R . .
H04H H 0.3479 0.2035 0.6119 0.094 Uiso 1 1 calc R . .
H04I H 0.4634 0.1782 0.5869 0.094 Uiso 1 1 calc R . .
C1 C -0.0859(5) 0.0082(3) 0.3934(5) 0.0267(18) Uani 1 1 d . . .
N2 N -0.1515(4) 0.0195(3) 0.3117(4) 0.0352(16) Uani 1 1 d . . .
C2 C -0.1756(6) -0.0269(4) 0.2351(5) 0.051(2) Uani 1 1 d . . .
H3A H -0.1341 -0.0186 0.1744 0.077 Uiso 1 1 calc R . .
H3B H -0.2508 -0.0252 0.2187 0.077 Uiso 1 1 calc R . .
H3C H -0.1580 -0.0680 0.2610 0.077 Uiso 1 1 calc R . .
C1S C 0.9802(15) 0.3675(8) 0.3979(11) 0.075(4) Uani 0.713(13) 1 d PDU A 1
H1S1 H 0.9096 0.3712 0.3689 0.112 Uiso 0.713(13) 1 calc PR A 1
H1S2 H 0.9917 0.3250 0.4206 0.112 Uiso 0.713(13) 1 calc PR A 1
H1S3 H 1.0329 0.3782 0.3469 0.112 Uiso 0.713(13) 1 calc PR A 1
C3S C 0.9903(14) 0.4787(5) 0.4557(6) 0.070(4) Uani 0.713(13) 1 d PDU . 1
H3S1 H 1.0456 0.4854 0.4043 0.084 Uiso 0.713(13) 1 calc PR A 1
H3S2 H 0.9215 0.4889 0.4248 0.084 Uiso 0.713(13) 1 calc PR A 1
C2S C 0.9904(14) 0.4114(6) 0.4872(11) 0.070(4) Uani 0.713(13) 1 d PDU A 1
H2S1 H 0.9312 0.4041 0.5342 0.084 Uiso 0.713(13) 1 calc PR A 1
H2S2 H 1.0567 0.4023 0.5235 0.084 Uiso 0.713(13) 1 calc PR A 1
C4S C 0.964(3) 0.383(2) 0.428(3) 0.075(4) Uani 0.287(13) 1 d PDU A 2
H4S1 H 0.8942 0.4023 0.4324 0.112 Uiso 0.287(13) 1 calc PR A 2
H4S2 H 0.9577 0.3385 0.4376 0.112 Uiso 0.287(13) 1 calc PR A 2
H4S3 H 0.9949 0.3918 0.3621 0.112 Uiso 0.287(13) 1 calc PR A 2
C5S C 1.035(3) 0.4100(16) 0.510(3) 0.070(4) Uani 0.287(13) 1 d PDU A 2
H5S1 H 1.1047 0.3899 0.5062 0.084 Uiso 0.287(13) 1 calc PR A 2
H5S2 H 1.0042 0.3999 0.5768 0.084 Uiso 0.287(13) 1 calc PR A 2
C6S C 1.0491(18) 0.4798(15) 0.503(3) 0.070(4) Uani 0.287(13) 1 d PDU . 2
H6S1 H 1.0919 0.4883 0.4419 0.084 Uiso 0.287(13) 1 calc PR A 2
H6S2 H 1.0909 0.4933 0.5615 0.084 Uiso 0.287(13) 1 calc PR A 2

loop_
_atom_site_aniso_label
_atom_site_aniso_U_11
_atom_site_aniso_U_22
_atom_site_aniso_U_33
_atom_site_aniso_U_23
_atom_site_aniso_U_13
_atom_site_aniso_U_12
Mg1 0.0283(12) 0.0282(16) 0.0272(12) -0.0001(12) 0.0019(11) 0.0015(14)
C3 0.039(4) 0.027(5) 0.042(5) 0.009(4) 0.001(4) 0.005(5)
N3 0.028(3) 0.017(4) 0.028(3) -0.004(3) -0.003(3) 0.005(3)
N1 0.037(3) 0.027(4) 0.023(3) 0.005(3) 0.001(3) 0.000(4)
C4 0.030(4) 0.026(5) 0.026(4) 0.004(4) 0.000(3) 0.004(4)
C16 0.034(4) 0.034(6) 0.034(4) -0.007(4) 0.009(4) -0.014(4)
N4 0.029(3) 0.031(4) 0.019(3) -0.003(3) -0.001(3) 0.003(3)
C22 0.049(5) 0.040(6) 0.032(4) 0.004(4) 0.011(4) 0.001(5)
C8 0.046(5) 0.042(6) 0.043(5) 0.009(5) -0.015(4) 0.002(5)
C11 0.030(4) 0.027(5) 0.027(4) 0.001(4) -0.001(3) 0.002(4)
C15 0.036(4) 0.025(5) 0.041(4) -0.001(4) 0.009(4) -0.014(4)
C5 0.033(4) 0.041(6) 0.034(4) 0.004(4) -0.004(4) 0.012(5)
C10 0.025(4) 0.045(6) 0.031(4) 0.001(4) 0.002(3) -0.002(4)
C19 0.029(4) 0.037(6) 0.056(5) -0.004(4) 0.004(4) -0.004(4)
C20 0.031(4) 0.039(6) 0.038(4) -0.006(4) 0.000(4) -0.003(4)
C28 0.031(4) 0.037(6) 0.034(4) -0.001(4) -0.001(4) 0.000(4)
C25 0.033(4) 0.048(6) 0.047(5) -0.004(5) 0.002(4) 0.008(5)
C13 0.039(4) 0.039(5) 0.033(4) -0.004(4) -0.002(4) -0.008(4)
C27 0.050(5) 0.043(6) 0.018(4) 0.002(4) 0.006(4) 0.007(5)
C31 0.068(6) 0.074(8) 0.039(5) 0.004(5) 0.011(5) 0.013(6)
C12 0.033(4) 0.036(5) 0.029(4) -0.012(4) -0.005(4) 0.007(5)
C32 0.061(5) 0.043(6) 0.026(4) -0.002(4) 0.008(4) 0.010(5)
C17 0.045(4) 0.031(5) 0.044(4) 0.003(4) 0.014(4) -0.003(5)
C7 0.056(5) 0.046(7) 0.046(5) 0.006(5) -0.014(5) 0.005(6)
C34 0.034(4) 0.028(5) 0.050(5) -0.001(4) 0.010(4) -0.006(4)
C29 0.053(5) 0.042(6) 0.048(5) 0.002(4) 0.023(4) 0.001(5)
C24 0.056(5) 0.039(6) 0.053(5) 0.007(5) -0.001(4) 0.004(5)
C33 0.067(6) 0.050(7) 0.063(5) 0.017(5) 0.002(5) -0.011(6)
C30 0.075(6) 0.049(7) 0.032(5) 0.008(4) 0.029(5) 0.005(6)
C38 0.072(6) 0.071(8) 0.056(5) -0.013(6) -0.003(5) 0.004(6)
C36 0.069(6) 0.103(9) 0.045(5) -0.028(6) -0.016(5) 0.030(7)
C6 0.060(5) 0.038(6) 0.050(5) -0.001(5) -0.006(5) 0.002(5)
C18 0.042(5) 0.040(6) 0.050(5) -0.005(4) 0.021(4) 0.000(5)
C37 0.047(5) 0.062(7) 0.023(4) 0.001(4) -0.001(4) 0.005(5)
C21 0.056(5) 0.050(6) 0.037(4) -0.001(4) 0.004(4) -0.009(5)
C14 0.045(5) 0.043(6) 0.059(5) -0.010(5) 0.010(4) 0.013(5)
C23 0.083(6) 0.037(6) 0.044(5) -0.003(4) -0.007(5) 0.007(6)
C35 0.069(6) 0.076(8) 0.057(5) 0.004(6) -0.004(5) 0.034(6)
C26 0.086(7) 0.054(7) 0.048(5) -0.007(5) -0.013(5) 0.011(6)
C1 0.029(4) 0.027(5) 0.023(4) -0.005(4) 0.003(3) -0.006(4)
N2 0.038(3) 0.041(5) 0.026(3) 0.001(4) -0.002(3) 0.000(4)
C2 0.075(6) 0.043(6) 0.036(4) -0.003(4) 0.003(4) -0.013(6)
C1S 0.101(9) 0.071(9) 0.051(10) -0.009(6) -0.026(8) 0.027(8)
C3S 0.100(10) 0.063(7) 0.048(8) 0.004(7) -0.019(7) 0.018(9)
C2S 0.104(9) 0.059(6) 0.049(7) -0.001(6) -0.027(7) 0.015(8)
C4S 0.101(9) 0.071(9) 0.051(10) -0.009(6) -0.026(8) 0.027(8)
C5S 0.104(9) 0.059(6) 0.049(7) -0.001(6) -0.027(7) 0.015(8)
C6S 0.100(10) 0.063(7) 0.048(8) 0.004(7) -0.019(7) 0.018(9)

loop_
_atom_type_symbol
_atom_type_description
_atom_type_scat_dispersion_real
_atom_type_scat_dispersion_imag
_atom_type_scat_source
Mg Mg 0.0486 0.0363 'International Tables Vol C Tables 4.2.6.8 and 6.1.1.4'
N N 0.0061 0.0033 'International Tables Vol C Tables 4.2.6.8 and 6.1.1.4'
C C 0.0033 0.0016 'International Tables Vol C Tables 4.2.6.8 and 6.1.1.4'
H H 0.0000 0.0000 'International Tables Vol C Tables 4.2.6.8 and 6.1.1.4'

loop_
_geom_angle_atom_site_label_1
_geom_angle_atom_site_label_2
_geom_angle_atom_site_label_3
_geom_angle
_geom_angle_site_symmetry_1
_geom_angle_site_symmetry_3
N4 Mg1 N3 91.9(2) . .
N4 Mg1 N1 116.1(2) . .
N3 Mg1 N1 107.1(2) . .
N4 Mg1 C1 117.3(2) . 3_556
N3 Mg1 C1 121.1(2) . 3_556
N1 Mg1 C1 103.6(2) . 3_556
C8 C3 N2 129.7(8) . .
C8 C3 C4 125.0(7) . .
N2 C3 C4 105.3(6) . .
C10 N3 C15 116.0(6) . .
C10 N3 Mg1 120.6(5) . .
C15 N3 Mg1 123.3(5) . .
C1 N1 C4 109.6(5) . .
C1 N1 Mg1 126.0(5) . .
C4 N1 Mg1 123.7(5) . .
N1 C4 C5 132.2(7) . .
N1 C4 C3 108.4(7) . .
C5 C4 C3 119.4(7) . .
C17 C16 C15 118.1(6) . .
C17 C16 C22 119.7(6) . .
C15 C16 C22 122.2(6) . .
C12 N4 C27 117.9(6) . .
C12 N4 Mg1 119.7(4) . .
C27 N4 Mg1 121.2(5) . .
C16 C22 C21 111.6(7) . .
C16 C22 C23 113.4(7) . .
C21 C22 C23 110.3(5) . .
C16 C22 H009 107.1 . .
C21 C22 H009 107.1 . .
C23 C22 H009 107.1 . .
C3 C8 C7 114.8(8) . .
C3 C8 H010 122.6 . .
C7 C8 H010 122.6 . .
C10 C11 C12 130.9(7) . .
C10 C11 H011 114.6 . .
C12 C11 H011 114.6 . .
C20 C15 C16 120.4(7) . .
C20 C15 N3 120.2(6) . .
C16 C15 N3 119.4(6) . .
C6 C5 C4 118.3(7) . .
C6 C5 H013 120.9 . .
C4 C5 H013 120.9 . .
N3 C10 C11 124.8(7) . .
N3 C10 C13 122.2(6) . .
C11 C10 C13 113.0(7) . .
C20 C19 C18 120.0(7) . .
C20 C19 H015 120.0 . .
C18 C19 H015 120.0 . .
C19 C20 C15 119.9(6) . .
C19 C20 C25 120.0(6) . .
C15 C20 C25 120.1(6) . .
C29 C28 C27 119.1(6) . .
C29 C28 C34 120.0(6) . .
C27 C28 C34 120.6(6) . .
C20 C25 C24 112.6(7) . .
C20 C25 C26 110.7(7) . .
C24 C25 C26 110.1(6) . .
C20 C25 H018 107.8 . .
C24 C25 H018 107.8 . .
C26 C25 H018 107.8 . .
C10 C13 H01A 109.5 . .
C10 C13 H01B 109.5 . .
H01A C13 H01B 109.5 . .
C10 C13 H01C 109.5 . .
H01A C13 H01C 109.5 . .
H01B C13 H01C 109.5 . .
C28 C27 C32 120.4(6) . .
C28 C27 N4 119.2(6) . .
C32 C27 N4 120.3(6) . .
C30 C31 C32 121.6(8) . .
C30 C31 H022 119.2 . .
C32 C31 H022 119.2 . .
N4 C12 C11 123.8(6) . .
N4 C12 C14 121.6(6) . .
C11 C12 C14 114.6(7) . .
C31 C32 C27 118.2(8) . .
C31 C32 C37 118.4(7) . .
C27 C32 C37 123.0(7) . .
C16 C17 C18 121.5(7) . .
C16 C17 H025 119.3 . .
C18 C17 H025 119.3 . .
C8 C7 C6 121.4(8) . .
C8 C7 H027 119.3 . .
C6 C7 H027 119.3 . .
C28 C34 C35 111.3(6) . .
C28 C34 C33 113.2(7) . .
C35 C34 C33 110.3(6) . .
C28 C34 H028 107.3 . .
C35 C34 H028 107.3 . .
C33 C34 H028 107.3 . .
C28 C29 C30 119.7(7) . .
C28 C29 H029 120.1 . .
C30 C29 H029 120.1 . .
C25 C24 H03A 109.5 . .
C25 C24 H03B 109.5 . .
H03A C24 H03B 109.5 . .
C25 C24 H03C 109.5 . .
H03A C24 H03C 109.5 . .
H03B C24 H03C 109.5 . .
C34 C33 H03D 109.5 . .
C34 C33 H03E 109.5 . .
H03D C33 H03E 109.5 . .
C34 C33 H03F 109.5 . .
H03D C33 H03F 109.5 . .
H03E C33 H03F 109.5 . .
C31 C30 C29 120.8(7) . .
C31 C30 H032 119.6 . .
C29 C30 H032 119.6 . .
C37 C38 H03G 109.5 . .
C37 C38 H03H 109.5 . .
H03G C38 H03H 109.5 . .
C37 C38 H03I 109.5 . .
H03G C38 H03I 109.5 . .
H03H C38 H03I 109.5 . .
C37 C36 H03J 109.5 . .
C37 C36 H03K 109.5 . .
H03J C36 H03K 109.5 . .
C37 C36 H03L 109.5 . .
H03J C36 H03L 109.5 . .
H03K C36 H03L 109.5 . .
C5 C6 C7 121.1(8) . .
C5 C6 H035 119.5 . .
C7 C6 H035 119.5 . .
C17 C18 C19 119.8(7) . .
C17 C18 H036 120.1 . .
C19 C18 H036 120.1 . .
C38 C37 C36 108.1(6) . .
C38 C37 C32 110.9(6) . .
C36 C37 C32 111.7(7) . .
C38 C37 H037 108.7 . .
C36 C37 H037 108.7 . .
C32 C37 H037 108.7 . .
C22 C21 H03M 109.5 . .
C22 C21 H03N 109.5 . .
H03M C21 H03N 109.5 . .
C22 C21 H03O 109.5 . .
H03M C21 H03O 109.5 . .
H03N C21 H03O 109.5 . .
C12 C14 H03P 109.5 . .
C12 C14 H03Q 109.5 . .
H03P C14 H03Q 109.5 . .
C12 C14 H03R 109.5 . .
H03P C14 H03R 109.5 . .
H03Q C14 H03R 109.5 . .
C22 C23 H04A 109.5 . .
C22 C23 H04B 109.5 . .
H04A C23 H04B 109.5 . .
C22 C23 H04C 109.5 . .
H04A C23 H04C 109.5 . .
H04B C23 H04C 109.5 . .
C34 C35 H04D 109.5 . .
C34 C35 H04E 109.5 . .
H04D C35 H04E 109.5 . .
C34 C35 H04F 109.5 . .
H04D C35 H04F 109.5 . .
H04E C35 H04F 109.5 . .
C25 C26 H04G 109.5 . .
C25 C26 H04H 109.5 . .
H04G C26 H04H 109.5 . .
C25 C26 H04I 109.5 . .
H04G C26 H04I 109.5 . .
H04H C26 H04I 109.5 . .
N1 C1 N2 105.7(6) . .
N1 C1 Mg1 128.8(5) . 3_556
N2 C1 Mg1 125.0(5) . 3_556
C1 N2 C3 111.0(6) . .
C1 N2 C2 123.2(7) . .
C3 N2 C2 124.8(6) . .
N2 C2 H3A 109.5 . .
N2 C2 H3B 109.5 . .
H3A C2 H3B 109.5 . .
N2 C2 H3C 109.5 . .
H3A C2 H3C 109.5 . .
H3B C2 H3C 109.5 . .
C3S C3S C2S 111.7(12) 3_766 .
C3S C3S H3S1 109.3 3_766 .
C2S C3S H3S1 109.3 . .
C3S C3S H3S2 109.3 3_766 .
C2S C3S H3S2 109.3 . .
H3S1 C3S H3S2 107.9 . .
C3S C2S C1S 112.6(11) . .
C3S C2S H2S1 109.1 . .
C1S C2S H2S1 109.1 . .
C3S C2S H2S2 109.1 . .
C1S C2S H2S2 109.1 . .
H2S1 C2S H2S2 107.8 . .
C5S C4S H4S1 109.5 . .
C5S C4S H4S2 109.5 . .
H4S1 C4S H4S2 109.5 . .
C5S C4S H4S3 109.5 . .
H4S1 C4S H4S3 109.5 . .
H4S2 C4S H4S3 109.5 . .
C4S C5S C6S 113(3) . .
C4S C5S H5S1 108.9 . .
C6S C5S H5S1 108.9 . .
C4S C5S H5S2 108.9 . .
C6S C5S H5S2 108.9 . .
H5S1 C5S H5S2 107.7 . .
C5S C6S C6S 118(4) . 3_766
C5S C6S H6S1 107.7 . .
C6S C6S H6S1 107.7 3_766 .
C5S C6S H6S2 107.7 . .
C6S C6S H6S2 107.7 3_766 .
H6S1 C6S H6S2 107.1 . .

loop_
_geom_bond_atom_site_label_1
_geom_bond_atom_site_label_2
_geom_bond_distance
_geom_bond_site_symmetry_2
Mg1 N4 2.094(6) .
Mg1 N3 2.103(6) .
Mg1 N1 2.109(6) .
Mg1 C1 2.186(8) 3_556
C3 C8 1.390(9) .
C3 N2 1.391(9) .
C3 C4 1.395(9) .
N3 C10 1.341(9) .
N3 C15 1.442(8) .
N1 C1 1.371(8) .
N1 C4 1.391(8) .
C4 C5 1.394(10) .
C16 C17 1.379(8) .
C16 C15 1.420(8) .
C16 C22 1.506(9) .
N4 C12 1.347(9) .
N4 C27 1.452(7) .
C22 C21 1.518(9) .
C22 C23 1.543(10) .
C22 H009 1.0000 .
C8 C7 1.412(11) .
C8 H010 0.9500 .
C11 C10 1.398(8) .
C11 C12 1.402(8) .
C11 H011 0.9500 .
C15 C20 1.389(9) .
C5 C6 1.391(9) .
C5 H013 0.9500 .
C10 C13 1.522(9) .
C19 C20 1.381(9) .
C19 C18 1.398(8) .
C19 H015 0.9500 .
C20 C25 1.519(9) .
C28 C29 1.394(8) .
C28 C27 1.401(9) .
C28 C34 1.513(9) .
C25 C24 1.528(9) .
C25 C26 1.561(10) .
C25 H018 1.0000 .
C13 H01A 0.9800 .
C13 H01B 0.9800 .
C13 H01C 0.9800 .
C27 C32 1.416(9) .
C31 C30 1.357(10) .
C31 C32 1.385(9) .
C31 H022 0.9500 .
C12 C14 1.509(9) .
C32 C37 1.557(10) .
C17 C18 1.384(9) .
C17 H025 0.9500 .
C7 C6 1.425(9) .
C7 H027 0.9500 .
C34 C35 1.527(9) .
C34 C33 1.535(10) .
C34 H028 1.0000 .
C29 C30 1.396(9) .
C29 H029 0.9500 .
C24 H03A 0.9800 .
C24 H03B 0.9800 .
C24 H03C 0.9800 .
C33 H03D 0.9800 .
C33 H03E 0.9800 .
C33 H03F 0.9800 .
C30 H032 0.9500 .
C38 C37 1.543(10) .
C38 H03G 0.9800 .
C38 H03H 0.9800 .
C38 H03I 0.9800 .
C36 C37 1.547(9) .
C36 H03J 0.9800 .
C36 H03K 0.9800 .
C36 H03L 0.9800 .
C6 H035 0.9500 .
C18 H036 0.9500 .
C37 H037 1.0000 .
C21 H03M 0.9800 .
C21 H03N 0.9800 .
C21 H03O 0.9800 .
C14 H03P 0.9800 .
C14 H03Q 0.9800 .
C14 H03R 0.9800 .
C23 H04A 0.9800 .
C23 H04B 0.9800 .
C23 H04C 0.9800 .
C35 H04D 0.9800 .
C35 H04E 0.9800 .
C35 H04F 0.9800 .
C26 H04G 0.9800 .
C26 H04H 0.9800 .
C26 H04I 0.9800 .
C1 N2 1.390(7) .
C1 Mg1 2.186(8) 3_556
N2 C2 1.463(8) .
C2 H3A 0.9800 .
C2 H3B 0.9800 .
C2 H3C 0.9800 .
C1S C2S 1.524(9) .
C1S H1S1 0.9800 .
C1S H1S2 0.9800 .
C1S H1S3 0.9800 .
C3S C3S 1.517(9) 3_766
C3S C2S 1.517(9) .
C3S H3S1 0.9900 .
C3S H3S2 0.9900 .
C2S H2S1 0.9900 .
C2S H2S2 0.9900 .
C4S C5S 1.525(10) .
C4S H4S1 0.9800 .
C4S H4S2 0.9800 .
C4S H4S3 0.9800 .
C5S C6S 1.526(10) .
C5S H5S1 0.9900 .
C5S H5S2 0.9900 .
C6S C6S 1.527(10) 3_766
C6S H6S1 0.9900 .
C6S H6S2 0.9900 .

loop_
_geom_torsion_atom_site_label_1
_geom_torsion_atom_site_label_2
_geom_torsion_atom_site_label_3
_geom_torsion_atom_site_label_4
_geom_torsion
_geom_torsion_site_symmetry_1
_geom_torsion_site_symmetry_4
N4 Mg1 N3 C10 -22.6(6) . .
N1 Mg1 N3 C10 95.5(6) . .
C1 Mg1 N3 C10 -146.3(5) 3_556 .
N4 Mg1 N3 C15 161.0(5) . .
N1 Mg1 N3 C15 -80.9(5) . .
C1 Mg1 N3 C15 37.3(6) 3_556 .
N4 Mg1 N1 C1 -143.5(5) . .
N3 Mg1 N1 C1 115.6(5) . .
C1 Mg1 N1 C1 -13.5(6) 3_556 .
N4 Mg1 N1 C4 47.1(5) . .
N3 Mg1 N1 C4 -53.8(5) . .
C1 Mg1 N1 C4 177.2(4) 3_556 .
C1 N1 C4 C5 -178.2(7) . .
Mg1 N1 C4 C5 -7.4(10) . .
C1 N1 C4 C3 0.0(7) . .
Mg1 N1 C4 C3 170.9(4) . .
C8 C3 C4 N1 -179.0(6) . .
N2 C3 C4 N1 0.2(7) . .
C8 C3 C4 C5 -0.5(10) . .
N2 C3 C4 C5 178.7(6) . .
N3 Mg1 N4 C12 30.1(6) . .
N1 Mg1 N4 C12 -80.0(6) . .
C1 Mg1 N4 C12 156.8(5) 3_556 .
N3 Mg1 N4 C27 -162.2(5) . .
N1 Mg1 N4 C27 87.6(5) . .
C1 Mg1 N4 C27 -35.5(5) 3_556 .
C17 C16 C22 C21 55.7(9) . .
C15 C16 C22 C21 -126.5(8) . .
C17 C16 C22 C23 -69.6(10) . .
C15 C16 C22 C23 108.2(8) . .
N2 C3 C8 C7 -178.0(7) . .
C4 C3 C8 C7 1.0(11) . .
C17 C16 C15 C20 -6.4(12) . .
C22 C16 C15 C20 175.7(7) . .
C17 C16 C15 N3 175.0(6) . .
C22 C16 C15 N3 -2.8(11) . .
C10 N3 C15 C20 92.1(9) . .
Mg1 N3 C15 C20 -91.4(7) . .
C10 N3 C15 C16 -89.3(9) . .
Mg1 N3 C15 C16 87.2(8) . .
N1 C4 C5 C6 178.0(6) . .
C3 C4 C5 C6 -0.1(10) . .
C15 N3 C10 C11 -176.3(6) . .
Mg1 N3 C10 C11 7.2(10) . .
C15 N3 C10 C13 3.9(10) . .
Mg1 N3 C10 C13 -172.7(4) . .
C12 C11 C10 N3 12.3(12) . .
C12 C11 C10 C13 -167.9(6) . .
C18 C19 C20 C15 -2.2(13) . .
C18 C19 C20 C25 178.0(8) . .
C16 C15 C20 C19 6.7(12) . .
N3 C15 C20 C19 -174.8(7) . .
C16 C15 C20 C25 -173.5(7) . .
N3 C15 C20 C25 5.1(12) . .
C19 C20 C25 C24 -40.8(11) . .
C15 C20 C25 C24 139.4(7) . .
C19 C20 C25 C26 82.9(10) . .
C15 C20 C25 C26 -96.9(8) . .
C29 C28 C27 C32 -3.6(12) . .
C34 C28 C27 C32 170.5(7) . .
C29 C28 C27 N4 172.6(7) . .
C34 C28 C27 N4 -13.3(11) . .
C12 N4 C27 C28 107.3(9) . .
Mg1 N4 C27 C28 -60.5(8) . .
C12 N4 C27 C32 -76.5(9) . .
Mg1 N4 C27 C32 115.7(7) . .
C27 N4 C12 C11 169.0(6) . .
Mg1 N4 C12 C11 -23.0(10) . .
C27 N4 C12 C14 -13.1(10) . .
Mg1 N4 C12 C14 154.9(5) . .
C10 C11 C12 N4 -2.9(12) . .
C10 C11 C12 C14 179.0(6) . .
C30 C31 C32 C27 -1.1(13) . .
C30 C31 C32 C37 171.7(8) . .
C28 C27 C32 C31 3.8(12) . .
N4 C27 C32 C31 -172.4(7) . .
C28 C27 C32 C37 -168.6(7) . .
N4 C27 C32 C37 15.2(12) . .
C15 C16 C17 C18 1.8(12) . .
C22 C16 C17 C18 179.7(7) . .
C3 C8 C7 C6 -1.0(11) . .
C29 C28 C34 C35 70.8(10) . .
C27 C28 C34 C35 -103.2(8) . .
C29 C28 C34 C33 -54.0(9) . .
C27 C28 C34 C33 131.9(7) . .
C27 C28 C29 C30 0.8(12) . .
C34 C28 C29 C30 -173.4(8) . .
C32 C31 C30 C29 -1.8(14) . .
C28 C29 C30 C31 2.0(13) . .
C4 C5 C6 C7 0.1(10) . .
C8 C7 C6 C5 0.5(11) . .
C16 C17 C18 C19 2.6(13) . .
C20 C19 C18 C17 -2.5(13) . .
C31 C32 C37 C38 -64.1(9) . .
C27 C32 C37 C38 108.3(8) . .
C31 C32 C37 C36 56.5(9) . .
C27 C32 C37 C36 -131.1(8) . .
C4 N1 C1 N2 -0.3(7) . .
Mg1 N1 C1 N2 -170.9(4) . .
C4 N1 C1 Mg1 -172.5(4) . 3_556
Mg1 N1 C1 Mg1 16.9(8) . 3_556
N1 C1 N2 C3 0.4(7) . .
Mg1 C1 N2 C3 173.0(4) 3_556 .
N1 C1 N2 C2 169.1(6) . .
Mg1 C1 N2 C2 -18.3(8) 3_556 .
C8 C3 N2 C1 178.8(6) . .
C4 C3 N2 C1 -0.4(7) . .
C8 C3 N2 C2 10.3(12) . .
C4 C3 N2 C2 -168.9(6) . .
C3S C3S C2S C1S -175.1(19) 3_766 .
C4S C5S C6S C6S 53(7) . 3_766
